data_7027260
loop_
_publ_author_name
'Jalil, M. Abdul'
'Fujinami, Shuhei'
'Senda, Hitoshi'
'Nishikawa, Hiroaki'

_publ_contact_author
;
Hiroaki Nishikawa
Department of Chemistry, Faculty of Science, Kanazawa University,
Kakuma machi, Kanazawa 920-1192, Japan
;
_publ_section_title
;
 Syntheses of new P--N ligands containing an imidazolyl group and their
 co-ordination behaviors toward nickel(II), cobalt-(II) and -(III)
;
_journal_issue 10
_journal_name_full 'Journal of the Chemical Society, Dalton Transactions'
_journal_page_first 1655
_journal_paper_doi 10.1039/a900450e
_journal_year 1999
_chemical_formula_sum 'C24 H45 B2 F8 N5 Ni P2'
_chemical_formula_weight 697.91
_space_group_IT_number 14
_symmetry_cell_setting monoclinic
_symmetry_Int_Tables_number 14
_symmetry_space_group_name_Hall '-P 2ybc'
_symmetry_space_group_name_H-M 'P 1 21/c 1'
_audit_creation_date 'Fri Jan 22 17:28:35 1999'
_audit_creation_method 'from TEXRAY.INF file'
_cell_angle_alpha 90
_cell_angle_beta 104.70(4)
_cell_angle_gamma 90
_cell_formula_units_Z 4
_cell_length_a 20.688(8)
_cell_length_b 9.975(2)
_cell_length_c 17.100(4)
_cell_measurement_reflns_used 0
_cell_measurement_temperature 296.0
_cell_measurement_theta_max 0.0
_cell_measurement_theta_min 0.0
_cell_volume 3413.3(18)
_computing_cell_refinement 'Rigaku AFC7R diffractometer'
_computing_data_collection 'Rigaku RAXIS-IV imaging plate'
_computing_data_reduction teXsan
_computing_publication_material teXsan
_computing_structure_refinement teXsan
_computing_structure_solution SAPI91
_diffrn_ambient_temperature 296.0
_diffrn_measurement_device 'Rigaku RAXISIV'
_diffrn_orient_matrix_UB_11 0.00000
_diffrn_orient_matrix_UB_12 0.00000
_diffrn_orient_matrix_UB_13 0.00000
_diffrn_orient_matrix_UB_21 0.00000
_diffrn_orient_matrix_UB_22 0.00000
_diffrn_orient_matrix_UB_23 0.00000
_diffrn_orient_matrix_UB_31 0.00000
_diffrn_orient_matrix_UB_32 0.00000
_diffrn_orient_matrix_UB_33 0.00000
_diffrn_radiation_detector 'Imaging Plate'
_diffrn_radiation_monochromator graphite
_diffrn_radiation_source 'Rigaku rotating anode'
_diffrn_radiation_type 'Mo K\a'
_diffrn_radiation_wavelength 0.7107
_diffrn_reflns_av_R_equivalents 0.000
_diffrn_reflns_av_sigmaI/netI 0.213
_diffrn_reflns_limit_h_max 23
_diffrn_reflns_limit_h_min -25
_diffrn_reflns_limit_k_max 0
_diffrn_reflns_limit_k_min -12
_diffrn_reflns_limit_l_max 19
_diffrn_reflns_limit_l_min 0
_diffrn_reflns_number 4293
_diffrn_reflns_reduction_process 'Lp corrections applied'
_diffrn_reflns_theta_max 0.00
_diffrn_reflns_theta_min 0.00
_diffrn_standards_decay_% 0.00
_diffrn_standards_interval_count 0
_diffrn_standards_number 0
_exptl_absorpt_coefficient_mu 0.729
_exptl_absorpt_correction_type none
_exptl_crystal_colour orange
_exptl_crystal_density_diffrn 1.358
_exptl_crystal_density_meas ?
_exptl_crystal_description rhombohedral
_exptl_crystal_F_000 1456.00
_exptl_crystal_size_max 0.10
_exptl_crystal_size_mid 0.25
_exptl_crystal_size_min 0.25
_refine_diff_density_max 0.59
_refine_diff_density_min -0.38
_refine_ls_extinction_method none
_refine_ls_goodness_of_fit_obs 1.194
_refine_ls_hydrogen_treatment noref
_refine_ls_matrix_type full
_refine_ls_number_constraints 0
_refine_ls_number_parameters 364
_refine_ls_number_reflns 1878
_refine_ls_number_restraints 0
_refine_ls_R_factor_obs 0.0590
_refine_ls_shift/esd_max 0.0060
_refine_ls_shift/esd_mean 0.0000
_refine_ls_structure_factor_coef F
_refine_ls_weighting_details 'w = 1/[\s^2^(Fo) + 0.00078|Fo|^2^]'
_refine_ls_weighting_scheme calc
_refine_ls_wR_factor_obs 0.0715
_reflns_number_observed 1878
_reflns_number_total 4293
_reflns_observed_criterion >3.0sigma(I)
_cod_data_source_file 900450esup1.cif
_cod_data_source_block '[Ni(PNII)2](BF4)2.CH3CN'
_cod_depositor_comments
;
The following automatic conversions were performed:

'_exptl_crystal_density_meas' value 'not measured' was changed to '?'
- the value is perceived as not measured.

Automatic conversion script
Id: cif_fix_values 3008 2015-01-20 13:52:24Z robertas 

The following automatic conversions were performed:

'_refine_ls_weighting_scheme' value 'w = 1/[\s^2^(Fo) +
0.00078|Fo|^2^]' was changed to 'calc'. New tag
'_refine_ls_weighting_details' was created. The value of the new tag
was set to 'w = 1/[\s^2^(Fo) + 0.00078|Fo|^2^]'.

Automatic conversion script
Id: cif_fix_values 3143 2015-03-26 13:38:13Z robertas 
;
_cod_original_cell_volume 3413(1)
_cod_original_sg_symbol_H-M 'P 21/c       '
_cod_original_formula_sum 'C24 H45 B2 F8 N5 Ni P2 '
_cod_database_code 7027260

loop_
_symmetry_equiv_pos_as_xyz
x,y,z
-x,1/2+y,1/2-z
-x,-y,-z
x,1/2-y,1/2+z

loop_
_atom_site_aniso_label
_atom_site_aniso_U_11
_atom_site_aniso_U_22
_atom_site_aniso_U_33
_atom_site_aniso_U_12
_atom_site_aniso_U_13
_atom_site_aniso_U_23
Ni1 0.052(1) 0.0303(9) 0.0543(10) 0.0043(9) 0.0247(8) 0.0084(8)
P1 0.047(2) 0.031(2) 0.057(2) 0.000(2) 0.020(2) 0.004(2)
P2 0.054(2) 0.035(2) 0.050(2) 0.005(2) 0.023(2) 0.002(2)
F1 0.15(1) 0.19(1) 0.30(2) -0.080(10) 0.17(1) -0.14(1)
F2 0.18(1) 0.119(10) 0.18(1) -0.001(9) 0.069(10) 0.007(8)
F3 0.15(1) 0.19(1) 0.18(1) 0.023(10) -0.041(9) -0.10(1)
F4 0.18(1) 0.078(7) 0.19(1) -0.036(7) 0.089(9) -0.039(7)
F5 0.116(8) 0.102(8) 0.145(8) 0.003(7) 0.018(7) -0.040(7)
F6 0.066(7) 0.17(1) 0.25(1) -0.032(7) 0.057(8) -0.108(10)
F7 0.25(2) 0.16(1) 0.20(1) 0.00(1) 0.09(1) 0.01(1)
F8 0.14(1) 0.19(1) 0.19(1) 0.010(8) 0.034(8) -0.14(1)
N1 0.070(8) 0.030(6) 0.054(6) 0.005(6) 0.028(6) 0.013(5)
N2 0.055(7) 0.040(8) 0.069(7) 0.009(6) 0.028(6) 0.021(6)
N3 0.051(8) 0.034(7) 0.059(7) 0.001(6) 0.016(6) 0.011(5)
N4 0.053(8) 0.043(7) 0.081(8) -0.003(6) 0.031(7) 0.008(6)
C1 0.07(1) 0.044(10) 0.11(1) 0.000(8) 0.045(10) 0.021(8)
C2 0.07(1) 0.036(9) 0.11(1) -0.001(9) 0.045(9) 0.025(8)
C3 0.07(1) 0.09(1) 0.074(10) -0.012(9) 0.047(8) 0.012(9)
C4 0.052(9) 0.039(9) 0.057(8) 0.002(7) 0.026(7) 0.007(7)
C5 0.061(9) 0.037(8) 0.063(9) 0.000(7) 0.026(7) 0.003(6)
C6 0.09(1) 0.040(9) 0.054(8) 0.011(8) 0.025(8) 0.008(7)
C7 0.08(1) 0.09(1) 0.064(9) -0.008(9) 0.008(8) -0.002(9)
C8 0.07(1) 0.07(1) 0.083(10) 0.020(8) 0.021(8) 0.020(8)
C9 0.08(1) 0.040(8) 0.062(9) 0.007(8) 0.026(8) -0.012(7)
C10 0.12(1) 0.042(10) 0.10(1) -0.022(9) 0.03(1) 0.000(8)
C11 0.10(1) 0.06(1) 0.08(1) -0.023(10) 0.01(1) -0.014(8)
C12 0.07(1) 0.08(1) 0.08(1) 0.018(9) 0.036(9) 0.027(9)
C13 0.08(1) 0.06(1) 0.069(9) 0.010(9) 0.029(9) 0.020(8)
C14 0.07(1) 0.07(1) 0.14(1) -0.010(9) 0.05(1) 0.00(1)
C15 0.07(1) 0.020(7) 0.061(8) -0.013(7) 0.030(8) -0.004(6)
C16 0.048(9) 0.032(8) 0.064(8) -0.004(6) 0.011(7) 0.007(6)
C17 0.050(9) 0.043(9) 0.067(9) -0.004(7) 0.029(7) -0.009(6)
C18 0.16(2) 0.05(1) 0.10(1) -0.02(1) 0.08(1) -0.015(8)
C19 0.12(1) 0.08(1) 0.066(10) -0.01(1) 0.033(9) -0.008(9)
C20 0.08(1) 0.047(9) 0.058(8) 0.022(9) 0.023(8) 0.013(7)
C21 0.11(1) 0.10(1) 0.045(8) 0.03(1) 0.025(8) -0.005(8)
C22 0.09(1) 0.08(1) 0.066(9) 0.026(10) 0.009(9) -0.017(8)
B1 0.16(3) 0.11(2) 0.06(1) -0.08(2) 0.05(2) -0.04(1)
B2 0.04(1) 0.20(3) 0.14(2) 0.04(2) 0.03(2) -0.05(2)

loop_
_atom_site_label
_atom_site_fract_x
_atom_site_fract_y
_atom_site_fract_z
_atom_site_U_iso_or_equiv
_atom_site_thermal_displace_type
_atom_site_calc_flag
_atom_site_occupancy
Ni1 0.24723(8) -0.3313(2) 0.56915(9) 0.0434(5) Uani d 1.00
P1 0.3282(2) -0.4772(3) 0.5613(2) 0.044(1) Uani d 1.00
P2 0.1471(2) -0.2256(3) 0.5445(2) 0.045(1) Uani d 1.00
F1 0.5194(6) -0.207(1) 0.6478(8) 0.194(7) Uani d 1.00
F2 0.5795(6) -0.195(1) 0.5620(8) 0.155(5) Uani d 1.00
F3 0.6283(6) -0.221(1) 0.6803(7) 0.187(6) Uani d 1.00
F4 0.5657(6) -0.386(1) 0.6076(7) 0.143(5) Uani d 1.00
F5 0.8788(5) -0.1776(10) 0.6114(6) 0.124(4) Uani d 1.00
F6 0.9884(5) -0.227(1) 0.6523(7) 0.160(5) Uani d 1.00
F7 0.9146(7) -0.342(1) 0.6848(9) 0.198(7) Uani d 1.00
F8 0.9228(5) -0.356(1) 0.5630(7) 0.174(6) Uani d 1.00
N1 0.2891(5) -0.2177(9) 0.5077(5) 0.049(3) Uani d 1.00
N2 0.3678(5) -0.144(1) 0.4534(6) 0.052(4) Uani d 1.00
N3 0.2097(5) -0.4403(9) 0.6355(6) 0.048(4) Uani d 1.00
N4 0.1286(5) -0.527(1) 0.6829(7) 0.057(4) Uani d 1.00
N5 0.6618(9) 0.153(2) 0.236(1) 0.179(8) Uiso d 1.00
C1 0.2730(7) -0.085(1) 0.4788(9) 0.072(6) Uani d 1.00
C2 0.3211(7) -0.046(1) 0.4442(8) 0.068(5) Uani d 1.00
C3 0.4284(7) -0.144(1) 0.4265(8) 0.074(5) Uani d 1.00
C4 0.3479(6) -0.247(1) 0.4919(7) 0.047(4) Uani d 1.00
C5 0.3825(6) -0.376(1) 0.5130(7) 0.052(4) Uani d 1.00
C6 0.3860(7) -0.556(1) 0.6478(7) 0.059(5) Uani d 1.00
C7 0.4143(7) -0.453(1) 0.7122(8) 0.078(5) Uani d 1.00
C8 0.4413(7) -0.635(1) 0.6255(8) 0.073(5) Uani d 1.00
C9 0.2950(7) -0.611(1) 0.4892(8) 0.059(5) Uani d 1.00
C10 0.2563(7) -0.714(1) 0.5232(8) 0.088(6) Uani d 1.00
C11 0.2532(8) -0.552(1) 0.4093(8) 0.083(6) Uani d 1.00
C12 0.2377(7) -0.519(1) 0.7052(9) 0.073(6) Uani d 1.00
C13 0.1881(8) -0.570(1) 0.7336(8) 0.068(5) Uani d 1.00
C14 0.0613(7) -0.554(1) 0.691(1) 0.090(6) Uani d 1.00
C15 0.1435(7) -0.448(1) 0.6251(7) 0.046(4) Uani d 1.00
C16 0.0976(6) -0.370(1) 0.5627(7) 0.049(4) Uani d 1.00
C17 0.1318(6) -0.095(1) 0.6144(7) 0.051(4) Uani d 1.00
C18 0.1636(8) 0.039(1) 0.6034(8) 0.093(6) Uani d 1.00
C19 0.1542(8) -0.144(1) 0.7019(8) 0.086(6) Uani d 1.00
C20 0.1042(7) -0.164(1) 0.4431(7) 0.062(5) Uani d 1.00
C21 0.1179(7) -0.258(1) 0.3772(7) 0.085(6) Uani d 1.00
C22 0.0291(7) -0.141(1) 0.4320(8) 0.083(6) Uani d 1.00
C23 0.6061(9) 0.003(2) 0.321(1) 0.135(7) Uiso d 1.00
C24 0.638(1) 0.087(2) 0.280(1) 0.137(7) Uiso d 1.00
B1 0.569(1) -0.249(3) 0.630(1) 0.11(1) Uani d 1.00
B2 0.929(1) -0.266(3) 0.618(2) 0.13(1) Uani d 1.00
H1 0.2326 -0.0345 0.4803 0.0903 Uiso calc 1.00
H2 0.3237 0.0399 0.4162 0.0795 Uiso calc 1.00
H3 0.4345 -0.0609 0.3993 0.0927 Uiso calc 1.00
H4 0.4291 -0.2150 0.3873 0.0927 Uiso calc 1.00
H5 0.4684 -0.1560 0.4696 0.0927 Uiso calc 1.00
H6 0.3921 -0.4219 0.4677 0.0633 Uiso calc 1.00
H7 0.4273 -0.3637 0.5519 0.0633 Uiso calc 1.00
H8 0.3626 -0.6174 0.6728 0.0740 Uiso calc 1.00
H9 0.3827 -0.4006 0.7280 0.0925 Uiso calc 1.00
H10 0.4443 -0.3882 0.6923 0.0925 Uiso calc 1.00
H11 0.4446 -0.4913 0.7604 0.0925 Uiso calc 1.00
H12 0.4703 -0.5762 0.6034 0.0875 Uiso calc 1.00
H13 0.4707 -0.6787 0.6718 0.0875 Uiso calc 1.00
H14 0.4245 -0.7016 0.5860 0.0875 Uiso calc 1.00
H15 0.3318 -0.6549 0.4745 0.0751 Uiso calc 1.00
H16 0.2763 -0.4865 0.3870 0.0976 Uiso calc 1.00
H17 0.2140 -0.5040 0.4209 0.0976 Uiso calc 1.00
H18 0.2351 -0.6181 0.3709 0.0976 Uiso calc 1.00
H19 0.2815 -0.7527 0.5734 0.1023 Uiso calc 1.00
H20 0.2374 -0.7852 0.4877 0.1023 Uiso calc 1.00
H21 0.2167 -0.6714 0.5382 0.1023 Uiso calc 1.00
H22 0.2840 -0.5327 0.7259 0.0854 Uiso calc 1.00
H23 0.1910 -0.6300 0.7789 0.0824 Uiso calc 1.00
H24 0.0603 -0.6140 0.7351 0.0957 Uiso calc 1.00
H25 0.0343 -0.5983 0.6421 0.0957 Uiso calc 1.00
H26 0.0372 -0.4747 0.6980 0.0957 Uiso calc 1.00
H27 0.0561 -0.3411 0.5763 0.0629 Uiso calc 1.00
H28 0.0802 -0.4226 0.5118 0.0629 Uiso calc 1.00
H29 0.0845 -0.0782 0.6033 0.0687 Uiso calc 1.00
H30 0.2025 -0.1556 0.7185 0.0988 Uiso calc 1.00
H31 0.1338 -0.2235 0.7115 0.0988 Uiso calc 1.00
H32 0.1449 -0.0755 0.7397 0.0988 Uiso calc 1.00
H33 0.1551 0.1054 0.6382 0.1069 Uiso calc 1.00
H34 0.1511 0.0670 0.5491 0.1069 Uiso calc 1.00
H35 0.2129 0.0259 0.6172 0.1069 Uiso calc 1.00
H36 0.1228 -0.0761 0.4355 0.0779 Uiso calc 1.00
H37 0.0199 -0.0838 0.4718 0.0952 Uiso calc 1.00
H38 0.0079 -0.2280 0.4371 0.0952 Uiso calc 1.00
H39 0.0077 -0.1077 0.3796 0.0952 Uiso calc 1.00
H40 0.0980 -0.2224 0.3248 0.0991 Uiso calc 1.00
H41 0.1641 -0.2686 0.3840 0.0991 Uiso calc 1.00
H42 0.0978 -0.3430 0.3820 0.0991 Uiso calc 1.00

loop_
_atom_type_symbol
_atom_type_oxidation_number
_atom_type_number_in_cell
_atom_type_scat_dispersion_real
_atom_type_scat_dispersion_imag
_atom_type_scat_source
Ni 0 4 0.339 1.112
;International Tables for Crystallography
(1992, Vol. C, Tables 4.2.6.8 and 6.1.1.1)
;
C 0 96 0.003 0.002
;International Tables for Crystallography
(1992, Vol. C, Tables 4.2.6.8 and 6.1.1.1)
;
N 0 20 0.006 0.003
;International Tables for Crystallography
(1992, Vol. C, Tables 4.2.6.8 and 6.1.1.1)
;
P 0 8 0.102 0.094
;International Tables for Crystallography
(1992, Vol. C, Tables 4.2.6.8 and 6.1.1.1)
;
H 0 180 0.000 0.000
;International Tables for Crystallography
(1992, Vol. C, Table 6.1.1.2)
;
F 0 32 0.017 0.010
;International Tables for Crystallography
(1992, Vol. C, Tables 4.2.6.8 and 6.1.1.1)
;
B 0 8 0.001 0.001
;International Tables for Crystallography
(1992, Vol. C, Tables 4.2.6.8 and 6.1.1.1)
;

loop_
_geom_angle_atom_site_label_1
_geom_angle_atom_site_label_2
_geom_angle_atom_site_label_3
_geom_angle
_geom_angle_site_symmetry_1
_geom_angle_site_symmetry_2
_geom_angle_site_symmetry_3
_geom_angle_publ_flag
P1 NI1 P2 161.7(1) 1_555 1_555 1_555 yes
P1 NI1 N1 84.4(3) 1_555 1_555 1_555 yes
P1 NI1 N3 95.1(3) 1_555 1_555 1_555 yes
P2 NI1 N1 98.2(3) 1_555 1_555 1_555 yes
P2 NI1 N3 83.3(3) 1_555 1_555 1_555 yes
N1 NI1 N3 176.5(4) 1_555 1_555 1_555 yes
NI1 P1 C5 102.7(4) 1_555 1_555 1_555 yes
NI1 P1 C6 125.0(4) 1_555 1_555 1_555 yes
NI1 P1 C9 110.7(4) 1_555 1_555 1_555 yes
C5 P1 C6 104.4(6) 1_555 1_555 1_555 yes
C5 P1 C9 105.1(5) 1_555 1_555 1_555 yes
C6 P1 C9 106.9(6) 1_555 1_555 1_555 yes
NI1 P2 C16 97.3(4) 1_555 1_555 1_555 yes
NI1 P2 C17 120.3(4) 1_555 1_555 1_555 yes
NI1 P2 C20 122.1(4) 1_555 1_555 1_555 yes
C16 P2 C17 104.2(5) 1_555 1_555 1_555 yes
C16 P2 C20 105.4(6) 1_555 1_555 1_555 yes
C17 P2 C20 104.6(6) 1_555 1_555 1_555 yes
NI1 N1 C1 130.4(8) 1_555 1_555 1_555 yes
NI1 N1 C4 123.1(8) 1_555 1_555 1_555 yes
C1 N1 C4 106.0(9) 1_555 1_555 1_555 yes
C2 N2 C3 127(1) 1_555 1_555 1_555 yes
C2 N2 C4 108.1(10) 1_555 1_555 1_555 yes
C3 N2 C4 124(1) 1_555 1_555 1_555 yes
NI1 N3 C12 133.1(9) 1_555 1_555 1_555 yes
NI1 N3 C15 121.2(9) 1_555 1_555 1_555 yes
C12 N3 C15 105.5(10) 1_555 1_555 1_555 yes
C13 N4 C14 126(1) 1_555 1_555 1_555 yes
C13 N4 C15 108(1) 1_555 1_555 1_555 yes
C14 N4 C15 125(1) 1_555 1_555 1_555 yes
N1 C1 C2 106(1) 1_555 1_555 1_555 yes
N1 C1 H1 126(1) 1_555 1_555 1_555 no
C2 C1 H1 126(1) 1_555 1_555 1_555 no
N2 C2 C1 108(1) 1_555 1_555 1_555 yes
N2 C2 H2 123(1) 1_555 1_555 1_555 no
C1 C2 H2 127(1) 1_555 1_555 1_555 no
N2 C3 H3 112(1) 1_555 1_555 1_555 no
N2 C3 H4 112(1) 1_555 1_555 1_555 no
N2 C3 H5 113(1) 1_555 1_555 1_555 no
H3 C3 H4 105(1) 1_555 1_555 1_555 no
H3 C3 H5 106(1) 1_555 1_555 1_555 no
H4 C3 H5 105(1) 1_555 1_555 1_555 no
N1 C4 N2 109(1) 1_555 1_555 1_555 yes
N1 C4 C5 123(1) 1_555 1_555 1_555 yes
N2 C4 C5 126(1) 1_555 1_555 1_555 yes
P1 C5 C4 105.9(8) 1_555 1_555 1_555 yes
P1 C5 H6 112.1(9) 1_555 1_555 1_555 no
P1 C5 H7 109.7(8) 1_555 1_555 1_555 no
C4 C5 H6 113(1) 1_555 1_555 1_555 no
C4 C5 H7 111(1) 1_555 1_555 1_555 no
H6 C5 H7 104(1) 1_555 1_555 1_555 no
P1 C6 C7 110.5(9) 1_555 1_555 1_555 yes
P1 C6 C8 113.6(8) 1_555 1_555 1_555 yes
P1 C6 H8 109(1) 1_555 1_555 1_555 no
C7 C6 C8 111(1) 1_555 1_555 1_555 yes
C7 C6 H8 105(1) 1_555 1_555 1_555 no
C8 C6 H8 106(1) 1_555 1_555 1_555 no
C6 C7 H9 114(1) 1_555 1_555 1_555 no
C6 C7 H10 110(1) 1_555 1_555 1_555 no
C6 C7 H11 113(1) 1_555 1_555 1_555 no
H9 C7 H10 106(1) 1_555 1_555 1_555 no
H9 C7 H11 108(1) 1_555 1_555 1_555 no
H10 C7 H11 102(1) 1_555 1_555 1_555 no
C6 C8 H12 110(1) 1_555 1_555 1_555 no
C6 C8 H13 112(1) 1_555 1_555 1_555 no
C6 C8 H14 112(1) 1_555 1_555 1_555 no
H12 C8 H13 105(1) 1_555 1_555 1_555 no
H12 C8 H14 106(1) 1_555 1_555 1_555 no
H13 C8 H14 108(1) 1_555 1_555 1_555 no
P1 C9 C10 112.4(8) 1_555 1_555 1_555 yes
P1 C9 C11 110.7(9) 1_555 1_555 1_555 yes
P1 C9 H15 108(1) 1_555 1_555 1_555 no
C10 C9 C11 111(1) 1_555 1_555 1_555 yes
C10 C9 H15 108(1) 1_555 1_555 1_555 no
C11 C9 H15 104(1) 1_555 1_555 1_555 no
C9 C10 H19 113(1) 1_555 1_555 1_555 no
C9 C10 H20 115(1) 1_555 1_555 1_555 no
C9 C10 H21 111(1) 1_555 1_555 1_555 no
H19 C10 H20 107(1) 1_555 1_555 1_555 no
H19 C10 H21 103(1) 1_555 1_555 1_555 no
H20 C10 H21 104(1) 1_555 1_555 1_555 no
C9 C11 H16 113(1) 1_555 1_555 1_555 no
C9 C11 H17 107(1) 1_555 1_555 1_555 no
C9 C11 H18 112(1) 1_555 1_555 1_555 no
H16 C11 H17 105(1) 1_555 1_555 1_555 no
H16 C11 H18 110(1) 1_555 1_555 1_555 no
H17 C11 H18 105(1) 1_555 1_555 1_555 no
N3 C12 C13 109(1) 1_555 1_555 1_555 yes
N3 C12 H22 123(1) 1_555 1_555 1_555 no
C13 C12 H22 127(1) 1_555 1_555 1_555 no
N4 C13 C12 106(1) 1_555 1_555 1_555 yes
N4 C13 H23 124(1) 1_555 1_555 1_555 no
C12 C13 H23 128(1) 1_555 1_555 1_555 no
N4 C14 H24 113(1) 1_555 1_555 1_555 no
N4 C14 H25 110(1) 1_555 1_555 1_555 no
N4 C14 H26 113(1) 1_555 1_555 1_555 no
H24 C14 H25 105(1) 1_555 1_555 1_555 no
H24 C14 H26 107(1) 1_555 1_555 1_555 no
H25 C14 H26 106(1) 1_555 1_555 1_555 no
N3 C15 N4 110(1) 1_555 1_555 1_555 yes
N3 C15 C16 121(1) 1_555 1_555 1_555 yes
N4 C15 C16 127(1) 1_555 1_555 1_555 yes
P2 C16 C15 104.7(8) 1_555 1_555 1_555 yes
P2 C16 H27 111.8(8) 1_555 1_555 1_555 no
P2 C16 H28 111.0(8) 1_555 1_555 1_555 no
C15 C16 H27 115(1) 1_555 1_555 1_555 no
C15 C16 H28 112(1) 1_555 1_555 1_555 no
H27 C16 H28 102(1) 1_555 1_555 1_555 no
P2 C17 C18 112.8(8) 1_555 1_555 1_555 yes
P2 C17 C19 110.7(9) 1_555 1_555 1_555 yes
P2 C17 H29 109.3(9) 1_555 1_555 1_555 no
C18 C17 C19 111(1) 1_555 1_555 1_555 yes
C18 C17 H29 105(1) 1_555 1_555 1_555 no
C19 C17 H29 106(1) 1_555 1_555 1_555 no
C17 C18 H33 112(1) 1_555 1_555 1_555 no
C17 C18 H34 111(1) 1_555 1_555 1_555 no
C17 C18 H35 107(1) 1_555 1_555 1_555 no
H33 C18 H34 111(1) 1_555 1_555 1_555 no
H33 C18 H35 106(1) 1_555 1_555 1_555 no
H34 C18 H35 106(1) 1_555 1_555 1_555 no
C17 C19 H30 110(1) 1_555 1_555 1_555 no
C17 C19 H31 113(1) 1_555 1_555 1_555 no
C17 C19 H32 111(1) 1_555 1_555 1_555 no
H30 C19 H31 108(1) 1_555 1_555 1_555 no
H30 C19 H32 104(1) 1_555 1_555 1_555 no
H31 C19 H32 107(1) 1_555 1_555 1_555 no
P2 C20 C21 110.2(9) 1_555 1_555 1_555 yes
P2 C20 C22 113.4(8) 1_555 1_555 1_555 yes
P2 C20 H36 108(1) 1_555 1_555 1_555 no
C21 C20 C22 111(1) 1_555 1_555 1_555 yes
C21 C20 H36 107(1) 1_555 1_555 1_555 no
C22 C20 H36 105(1) 1_555 1_555 1_555 no
C20 C21 H40 109(1) 1_555 1_555 1_555 no
C20 C21 H41 110(1) 1_555 1_555 1_555 no
C20 C21 H42 108(1) 1_555 1_555 1_555 no
H40 C21 H41 109(1) 1_555 1_555 1_555 no
H40 C21 H42 108(1) 1_555 1_555 1_555 no
H41 C21 H42 110(1) 1_555 1_555 1_555 no
C20 C22 H37 112(1) 1_555 1_555 1_555 no
C20 C22 H38 108(1) 1_555 1_555 1_555 no
C20 C22 H39 112(1) 1_555 1_555 1_555 no
H37 C22 H38 106(1) 1_555 1_555 1_555 no
H37 C22 H39 109(1) 1_555 1_555 1_555 no
H38 C22 H39 106(1) 1_555 1_555 1_555 no
N5 C24 C23 172(2) 1_555 1_555 1_555 yes
F1 B1 F2 114(2) 1_555 1_555 1_555 yes
F1 B1 F3 117(1) 1_555 1_555 1_555 yes
F1 B1 F4 115(1) 1_555 1_555 1_555 yes
F2 B1 F3 98(1) 1_555 1_555 1_555 yes
F2 B1 F4 99(1) 1_555 1_555 1_555 yes
F3 B1 F4 110(2) 1_555 1_555 1_555 yes
F5 B2 F6 118(2) 1_555 1_555 1_555 yes
F5 B2 F7 95(1) 1_555 1_555 1_555 yes
F5 B2 F8 117(2) 1_555 1_555 1_555 yes
F6 B2 F7 99(2) 1_555 1_555 1_555 yes
F6 B2 F8 117(1) 1_555 1_555 1_555 yes
F7 B2 F8 101(2) 1_555 1_555 1_555 yes

loop_
_geom_bond_atom_site_label_1
_geom_bond_atom_site_label_2
_geom_bond_distance
_geom_bond_site_symmetry_1
_geom_bond_site_symmetry_2
_geom_bond_publ_flag
NI1 P1 2.249(4) 1_555 1_555 yes
NI1 P2 2.266(4) 1_555 1_555 yes
NI1 N1 1.897(8) 1_555 1_555 yes
NI1 N3 1.877(9) 1_555 1_555 yes
P1 C5 1.85(1) 1_555 1_555 yes
P1 C6 1.83(1) 1_555 1_555 yes
P1 C9 1.82(1) 1_555 1_555 yes
P2 C16 1.84(1) 1_555 1_555 yes
P2 C17 1.85(1) 1_555 1_555 yes
P2 C20 1.84(1) 1_555 1_555 yes
F1 B1 1.21(3) 1_555 1_555 yes
F2 B1 1.35(2) 1_555 1_555 yes
F3 B1 1.35(2) 1_555 1_555 yes
F4 B1 1.41(2) 1_555 1_555 yes
F5 B2 1.35(2) 1_555 1_555 yes
F6 B2 1.28(2) 1_555 1_555 yes
F7 B2 1.47(3) 1_555 1_555 yes
F8 B2 1.28(3) 1_555 1_555 yes
N1 C1 1.42(1) 1_555 1_555 yes
N1 C4 1.34(1) 1_555 1_555 yes
N2 C2 1.36(1) 1_555 1_555 yes
N2 C3 1.44(1) 1_555 1_555 yes
N2 C4 1.34(1) 1_555 1_555 yes
N3 C12 1.42(1) 1_555 1_555 yes
N3 C15 1.34(1) 1_555 1_555 yes
N4 C13 1.38(2) 1_555 1_555 yes
N4 C14 1.46(1) 1_555 1_555 yes
N4 C15 1.36(1) 1_555 1_555 yes
N5 C24 1.20(2) 1_555 1_555 yes
C1 C2 1.34(1) 1_555 1_555 yes
C4 C5 1.48(2) 1_555 1_555 yes
C6 C7 1.51(2) 1_555 1_555 yes
C6 C8 1.52(2) 1_555 1_555 yes
C9 C10 1.51(2) 1_555 1_555 yes
C9 C11 1.54(2) 1_555 1_555 yes
C12 C13 1.34(2) 1_555 1_555 yes
C15 C16 1.46(2) 1_555 1_555 yes
C17 C18 1.53(2) 1_555 1_555 yes
C17 C19 1.53(2) 1_555 1_555 yes
C20 C21 1.55(2) 1_555 1_555 yes
C20 C22 1.53(2) 1_555 1_555 yes
C23 C24 1.36(2) 1_555 1_555 yes

loop_
_geom_contact_atom_site_label_1
_geom_contact_atom_site_label_2
_geom_contact_distance
_geom_contact_site_symmetry_1
_geom_contact_site_symmetry_2
F1 C23 3.45(2) 1_555 3_656
F1 C7 3.52(2) 1_555 2_656
F1 C5 3.59(2) 1_555 1_555
F2 C2 3.18(2) 1_555 3_656
F2 C3 3.39(2) 1_555 3_656
F2 C3 3.43(2) 1_555 1_555
F2 C9 3.52(2) 1_555 3_646
F2 C8 3.55(2) 1_555 3_646
F2 N2 3.59(1) 1_555 3_656
F3 C6 3.45(2) 1_555 2_656
F3 C7 3.48(2) 1_555 2_656
F3 C12 3.58(2) 1_555 2_656
F4 C5 3.49(2) 1_555 3_646
F4 C24 3.56(2) 1_555 4_545
F5 C10 3.32(2) 1_555 3_646
F5 C13 3.46(2) 1_555 2_656
F5 C14 3.52(2) 1_555 2_656
F5 C20 3.57(2) 1_555 3_656
F6 C16 3.35(1) 1_555 1_655
F6 C19 3.42(2) 1_555 1_655
F6 C17 3.45(1) 1_555 1_655
F6 C14 3.56(2) 1_555 2_656
F6 C14 3.58(2) 1_555 1_655
F7 C14 3.53(2) 1_555 2_656
F7 C11 3.60(2) 1_555 3_646
F8 C16 3.44(1) 1_555 3_646
N5 C3 3.56(2) 1_555 2_655
N5 C7 3.60(2) 1_555 3_656
C19 C21 3.41(2) 1_555 4_545
